data_1512329
loop_
_publ_author_name
'Li, Dong Bo'
'Rogers-Evans, Mark'
'Carreira, Erick M.'

_publ_section_title
;
 Construction of Multifunctional Modules for Drug Discovery: Synthesis of
 Novel Thia/Oxa-Azaspiro[3.4]octanes.
;
_journal_issue 18
_journal_name_full 'Organic letters'
_journal_page_first 4766
_journal_page_last 4769
_journal_paper_doi 10.1021/ol402127b
_journal_volume 15
_journal_year 2013
_chemical_formula_moiety 'C18 H24 Br N3 O4'
_chemical_formula_sum 'C18 H24 Br N3 O4'
_chemical_formula_weight 426.31
_chemical_name_systematic
; 
 ? 
;
_space_group_IT_number 1
_symmetry_cell_setting triclinic
_symmetry_space_group_name_Hall 'P 1'
_symmetry_space_group_name_H-M 'P 1'
_atom_sites_solution_hydrogens geom
_atom_sites_solution_primary direct
_atom_sites_solution_secondary difmap
_audit_creation_method SHELXL-97
_cell_angle_alpha 83.60(8)
_cell_angle_beta 88.96(7)
_cell_angle_gamma 80.16(5)
_cell_formula_units_Z 2
_cell_length_a 5.720(8)
_cell_length_b 11.095(18)
_cell_length_c 15.48(3)
_cell_measurement_reflns_used 2454
_cell_measurement_temperature 273(2)
_cell_measurement_theta_max 62.9
_cell_measurement_theta_min 4.09
_cell_volume 962(3)
_computing_cell_refinement 'Bruker SAINT'
_computing_data_collection 'Bruker APEX2'
_computing_data_reduction 'Bruker SAINT'
_computing_molecular_graphics 'Platon, Ortep'
_computing_publication_material 'Bruker SHELXTL'
_computing_structure_refinement 'OLEX2 (Dolomanov, 2009), SHELXL-97 (Sheldrick, 2008)'
_computing_structure_solution 'SHELXS-97 (Sheldrick, 2008)'
_diffrn_ambient_temperature 273(2)
_diffrn_measured_fraction_theta_full 0.868
_diffrn_measured_fraction_theta_max 0.868
_diffrn_measurement_device_type 'Bruker APEX-II CCD'
_diffrn_measurement_method '\f and \w scans'
_diffrn_radiation_monochromator graphite
_diffrn_radiation_source 'Incoatec I\S microfocus X-ray tube'
_diffrn_radiation_type CuK\a
_diffrn_radiation_wavelength 1.54178
_diffrn_reflns_av_R_equivalents 0.0549
_diffrn_reflns_av_sigmaI/netI 0.0733
_diffrn_reflns_limit_h_max 6
_diffrn_reflns_limit_h_min -4
_diffrn_reflns_limit_k_max 12
_diffrn_reflns_limit_k_min -12
_diffrn_reflns_limit_l_max 17
_diffrn_reflns_limit_l_min -17
_diffrn_reflns_number 7876
_diffrn_reflns_theta_full 64.22
_diffrn_reflns_theta_max 64.22
_diffrn_reflns_theta_min 2.87
_exptl_absorpt_coefficient_mu 3.154
_exptl_absorpt_correction_T_max 0.9937
_exptl_absorpt_correction_T_min 0.7034
_exptl_absorpt_correction_type multi-scan
_exptl_absorpt_process_details SADABS
_exptl_crystal_colour colourless
_exptl_crystal_density_diffrn 1.472
_exptl_crystal_density_method 'not measured'
_exptl_crystal_description needle
_exptl_crystal_F_000 440
_exptl_crystal_size_max 0.12
_exptl_crystal_size_mid 0.03
_exptl_crystal_size_min 0.002
_refine_diff_density_max 1.677
_refine_diff_density_min -0.850
_refine_diff_density_rms 0.139
_refine_ls_abs_structure_details 'Flack H D (1983), Acta Cryst. A39, 876-881'
_refine_ls_abs_structure_Flack 0.00(4)
_refine_ls_extinction_method none
_refine_ls_goodness_of_fit_ref 1.174
_refine_ls_hydrogen_treatment constr
_refine_ls_matrix_type full
_refine_ls_number_parameters 440
_refine_ls_number_reflns 3731
_refine_ls_number_restraints 3
_refine_ls_restrained_S_all 1.173
_refine_ls_R_factor_all 0.0776
_refine_ls_R_factor_gt 0.0621
_refine_ls_shift/su_max 0.040
_refine_ls_shift/su_mean 0.005
_refine_ls_structure_factor_coef Fsqd
_refine_ls_weighting_details 'calc w=1/[\s^2^(Fo^2^)+(0.1000P)^2^+0.0000P] where P=(Fo^2^+2Fc^2^)/3'
_refine_ls_weighting_scheme calc
_refine_ls_wR_factor_gt 0.1639
_refine_ls_wR_factor_ref 0.1737
_reflns_number_gt 3037
_reflns_number_total 3731
_reflns_threshold_expression >2sigma(I)
_cod_data_source_file ol402127b_si_002.cif
_cod_data_source_block cu_ca040112_0m
_cod_depositor_comments
;
The following automatic conversions were performed:

'_symmetry_cell_setting' value 'Triclinic' changed to 'triclinic'
according to /home/saulius/struct/CIF-dictionaries/cif_core.dic
dictionary named 'cif_core.dic' version 2.4.2 from 2011-04-26.

Automatic conversion script
Id: cif_fix_values 1891 2012-01-12 08:04:46Z andrius 
;
_cod_original_sg_symbol_H-M P1
_cod_database_code 1512329

loop_
_symmetry_equiv_pos_as_xyz
'x, y, z'

loop_
_atom_site_label
_atom_site_type_symbol
_atom_site_fract_x
_atom_site_fract_y
_atom_site_fract_z
_atom_site_U_iso_or_equiv
_atom_site_adp_type
_atom_site_occupancy
_atom_site_symmetry_multiplicity
_atom_site_calc_flag
_atom_site_refinement_flags
Br26 Br -1.13074(17) -1.19350(10) -1.00028(8) 0.0426(5) Uani 1 1 d .
O4 O -0.9233(17) -0.7087(10) -0.4118(7) 0.042(3) Uani 1 1 d .
O10 O -0.6622(16) -0.3360(10) -0.3150(7) 0.028(2) Uani 1 1 d .
O11 O -0.4319(19) -0.4991(11) -0.2349(8) 0.034(3) Uani 1 1 d .
O18 O -0.669(2) -0.9962(11) -0.6341(8) 0.040(3) Uani 1 1 d .
N1 N -0.642(3) -0.5342(14) -0.3439(10) 0.050(4) Uani 1 1 d .
N16 N -0.869(2) -0.8223(11) -0.5845(8) 0.033(3) Uani 1 1 d .
H16 H -1.0084 -0.7436 -0.5983 0.040 Uiso 1 1 calc R
N19 N -1.019(2) -0.8990(13) -0.7006(10) 0.033(4) Uani 1 1 d .
H19 H -1.1624 -0.8227 -0.6959 0.040 Uiso 1 1 calc R
C2 C -0.557(3) -0.6653(15) -0.3421(11) 0.034(4) Uani 1 1 d .
H2A H -0.6180 -0.7210 -0.2865 0.041 Uiso 1 1 calc R
H2B H -0.3664 -0.6901 -0.3519 0.041 Uiso 1 1 calc R
C3 C -0.718(3) -0.6544(17) -0.4307(12) 0.037(4) Uani 1 1 d .
C5 C -0.856(2) -0.8336(12) -0.4254(10) 0.035(3) Uani 1 1 d .
H5A H -1.0110 -0.8769 -0.4315 0.042 Uiso 1 1 calc R
H5B H -0.7459 -0.8841 -0.3720 0.042 Uiso 1 1 calc R
C6 C -0.717(3) -0.8300(14) -0.5088(10) 0.036(4) Uani 1 1 d .
H6 H -0.5795 -0.9112 -0.5075 0.044 Uiso 1 1 calc R
C7 C -0.602(3) -0.7126(14) -0.5058(10) 0.030(4) Uani 1 1 d .
H7A H -0.4106 -0.7373 -0.4961 0.036 Uiso 1 1 calc R
H7B H -0.6363 -0.6509 -0.5658 0.036 Uiso 1 1 calc R
C8 C -0.773(2) -0.5136(12) -0.4263(9) 0.033(3) Uani 1 1 d .
H8A H -0.6917 -0.4602 -0.4782 0.040 Uiso 1 1 calc R
H8B H -0.9612 -0.4773 -0.4201 0.040 Uiso 1 1 calc R
C9 C -0.586(2) -0.4496(14) -0.2992(9) 0.016(3) Uani 1 1 d .
C12 C -0.352(3) -0.4250(15) -0.1714(12) 0.025(4) Uani 1 1 d .
C13 C -0.183(3) -0.5189(17) -0.1156(14) 0.041(5) Uiso 1 1 d .
H13A H -0.0547 -0.5698 -0.1568 0.062 Uiso 1 1 calc R
H13B H -0.2822 -0.5824 -0.0779 0.062 Uiso 1 1 calc R
H13C H -0.0910 -0.4728 -0.0716 0.062 Uiso 1 1 calc R
C14 C -0.223(3) -0.3240(15) -0.2180(12) 0.032(4) Uani 1 1 d .
H14A H -0.3522 -0.2527 -0.2533 0.048 Uiso 1 1 calc R
H14B H -0.0933 -0.3647 -0.2636 0.048 Uiso 1 1 calc R
H14C H -0.1325 -0.2835 -0.1700 0.048 Uiso 1 1 calc R
C15 C -0.560(3) -0.3722(15) -0.1180(12) 0.030(4) Uani 1 1 d .
H15A H -0.6248 -0.4466 -0.0777 0.045 Uiso 1 1 calc R
H15B H -0.7016 -0.3229 -0.1612 0.045 Uiso 1 1 calc R
H15C H -0.5047 -0.3090 -0.0766 0.045 Uiso 1 1 calc R
C17 C -0.838(3) -0.9135(15) -0.6382(10) 0.026(4) Uani 1 1 d .
C20 C -1.037(3) -0.9706(17) -0.7673(12) 0.031(4) Uiso 1 1 d .
C21 C -0.846(3) -1.0569(15) -0.7902(11) 0.028(4) Uiso 1 1 d .
H21 H -0.6808 -1.0727 -0.7545 0.034 Uiso 1 1 calc R
C22 C -0.872(3) -1.1234(17) -0.8612(12) 0.037(5) Uani 1 1 d .
H22 H -0.7254 -1.1877 -0.8827 0.045 Uiso 1 1 calc R
C23 C -1.092(3) -1.1044(15) -0.9030(10) 0.022(4) Uiso 1 1 d .
C24 C -1.286(3) -1.0218(16) -0.8789(12) 0.034(4) Uiso 1 1 d .
H24 H -1.4547 -1.0104 -0.9118 0.041 Uiso 1 1 calc R
C25 C -1.256(3) -0.9543(17) -0.8111(12) 0.032(4) Uiso 1 1 d .
H25 H -1.4026 -0.8880 -0.7915 0.039 Uiso 1 1 calc R
Br56 Br -0.86770(16) 0.20182(10) 0.00695(8) 0.0390(5) Uani 1 1 d .
O34 O -1.3656(17) -0.3269(8) -0.5023(7) 0.031(3) Uani 1 1 d .
O40 O -1.2657(15) -0.6419(9) -0.6879(7) 0.027(2) Uani 1 1 d .
O41 O -1.5249(17) -0.4843(10) -0.7647(8) 0.028(3) Uani 1 1 d .
O48 O -1.2887(17) 0.0035(11) -0.3684(8) 0.033(3) Uani 1 1 d .
N31 N -1.269(2) -0.4439(12) -0.6710(10) 0.047(4) Uani 1 1 d .
N46 N -1.046(2) -0.1570(12) -0.4233(8) 0.028(3) Uani 1 1 d .
H46 H -0.8883 -0.2265 -0.4162 0.034 Uiso 1 1 calc R
N49 N -0.945(2) -0.0959(12) -0.2951(9) 0.028(3) Uani 1 1 d .
H49 H -0.8056 -0.1752 -0.2927 0.033 Uiso 1 1 calc R
C32 C -1.115(2) -0.4575(13) -0.5944(10) 0.038(4) Uani 1 1 d .
H32A H -0.9264 -0.4702 -0.6094 0.045 Uiso 1 1 calc R
H32B H -1.1541 -0.5265 -0.5429 0.045 Uiso 1 1 calc R
C33 C -1.225(3) -0.3241(14) -0.5796(10) 0.025(3) Uani 1 1 d .
C35 C -1.424(2) -0.2021(12) -0.4822(8) 0.026(3) Uani 1 1 d .
H35A H -1.4749 -0.1994 -0.4142 0.031 Uiso 1 1 calc R
H35B H -1.5706 -0.1518 -0.5227 0.031 Uiso 1 1 calc R
C36 C -1.198(3) -0.1457(15) -0.5011(11) 0.034(4) Uani 1 1 d .
H36 H -1.2409 -0.0502 -0.5297 0.041 Uiso 1 1 calc R
C37 C -1.065(3) -0.2299(14) -0.5678(9) 0.031(4) Uani 1 1 d .
H37A H -1.0396 -0.1759 -0.6295 0.037 Uiso 1 1 calc R
H37B H -0.8917 -0.2756 -0.5425 0.037 Uiso 1 1 calc R
C38 C -1.371(3) -0.3102(15) -0.6630(12) 0.038(4) Uani 1 1 d .
H38A H -1.5620 -0.2925 -0.6528 0.046 Uiso 1 1 calc R
H38B H -1.3170 -0.2457 -0.7148 0.046 Uiso 1 1 calc R
C39 C -1.337(3) -0.5339(18) -0.7088(11) 0.036(4) Uani 1 1 d .
C42 C -1.600(3) -0.5638(17) -0.8256(12) 0.030(4) Uani 1 1 d .
C43 C -1.787(3) -0.4714(16) -0.8817(11) 0.033(4) Uani 1 1 d .
H43A H -1.7047 -0.3967 -0.9135 0.050 Uiso 1 1 calc R
H43B H -1.9313 -0.4340 -0.8401 0.050 Uiso 1 1 calc R
H43C H -1.8579 -0.5188 -0.9307 0.050 Uiso 1 1 calc R
C44 C -1.388(3) -0.6123(16) -0.8798(11) 0.030(4) Uani 1 1 d .
H44A H -1.2728 -0.6865 -0.8411 0.045 Uiso 1 1 calc R
H44B H -1.2892 -0.5383 -0.9003 0.045 Uiso 1 1 calc R
H44C H -1.4493 -0.6471 -0.9370 0.045 Uiso 1 1 calc R
C45 C -1.717(2) -0.6634(14) -0.7786(10) 0.026(4) Uani 1 1 d .
H45A H -1.5934 -0.7192 -0.7311 0.040 Uiso 1 1 calc R
H45B H -1.7665 -0.7213 -0.8252 0.040 Uiso 1 1 calc R
H45C H -1.8747 -0.6220 -0.7453 0.040 Uiso 1 1 calc R
C47 C -1.103(3) -0.0817(18) -0.3618(13) 0.036(5) Uani 1 1 d .
C50 C -0.943(3) -0.0188(15) -0.2290(11) 0.026(4) Uani 1 1 d .
C51 C -0.728(3) -0.0338(17) -0.1829(12) 0.032(4) Uani 1 1 d .
H51 H -0.5768 -0.0968 -0.2029 0.039 Uiso 1 1 calc R
C52 C -0.707(3) 0.0306(15) -0.1127(11) 0.027(4) Uiso 1 1 d .
H52 H -0.5420 0.0159 -0.0771 0.032 Uiso 1 1 calc R
C53 C -0.896(3) 0.1127(15) -0.0888(14) 0.042(5) Uani 1 1 d .
C54 C -1.109(3) 0.1323(13) -0.1357(11) 0.026(4) Uani 1 1 d .
H54 H -1.2558 0.2003 -0.1184 0.031 Uiso 1 1 calc R
C55 C -1.131(3) 0.0662(16) -0.2023(12) 0.033(4) Uani 1 1 d .
H55 H -1.2986 0.0798 -0.2359 0.040 Uiso 1 1 calc R

loop_
_atom_site_aniso_label
_atom_site_aniso_U_11
_atom_site_aniso_U_22
_atom_site_aniso_U_33
_atom_site_aniso_U_23
_atom_site_aniso_U_13
_atom_site_aniso_U_12
Br26 0.0370(10) 0.0435(12) 0.0460(13) -0.0175(9) -0.0163(8) 0.0065(8)
O4 0.023(5) 0.058(7) 0.051(7) -0.010(5) 0.000(4) -0.017(5)
O10 0.014(5) 0.038(6) 0.030(6) -0.006(4) -0.004(4) -0.002(4)
O11 0.036(6) 0.030(7) 0.035(8) -0.007(5) -0.010(5) 0.001(5)
O18 0.030(6) 0.040(7) 0.045(8) -0.007(6) -0.012(5) 0.006(5)
N1 0.064(10) 0.045(9) 0.038(8) -0.007(6) -0.034(7) 0.003(7)
N16 0.040(8) 0.022(6) 0.033(8) -0.004(5) -0.010(6) 0.007(5)
N19 0.028(7) 0.033(8) 0.035(9) -0.014(7) -0.016(6) 0.012(6)
C2 0.032(9) 0.032(9) 0.037(9) -0.001(7) -0.018(7) 0.000(6)
C3 0.014(8) 0.051(11) 0.046(12) -0.005(8) -0.004(7) -0.010(7)
C5 0.020(7) 0.029(8) 0.056(10) 0.000(7) -0.003(7) -0.009(6)
C6 0.057(11) 0.029(9) 0.018(8) -0.003(6) -0.022(8) 0.009(7)
C7 0.024(7) 0.041(11) 0.023(8) -0.013(8) 0.007(5) 0.003(7)
C8 0.032(9) 0.026(7) 0.040(9) 0.000(6) -0.015(6) -0.002(6)
C9 0.005(6) 0.026(8) 0.014(7) -0.003(5) 0.002(5) 0.005(5)
C12 0.012(7) 0.031(9) 0.035(10) -0.015(8) -0.006(6) -0.002(6)
C14 0.015(7) 0.035(9) 0.043(10) 0.002(7) 0.001(6) -0.001(6)
C15 0.019(8) 0.027(9) 0.042(10) -0.005(7) -0.003(7) 0.001(6)
C17 0.032(9) 0.024(9) 0.020(9) -0.005(6) -0.004(6) 0.003(7)
C22 0.016(8) 0.063(13) 0.031(11) -0.013(10) -0.002(7) 0.006(8)
Br56 0.0337(9) 0.0358(11) 0.0454(12) -0.0154(9) -0.0128(8) 0.0084(7)
O34 0.019(5) 0.029(6) 0.044(7) -0.009(5) -0.001(4) -0.003(5)
O40 0.016(5) 0.025(6) 0.039(6) -0.005(4) -0.004(4) 0.003(4)
O41 0.014(5) 0.034(7) 0.035(7) -0.008(5) -0.018(5) 0.007(4)
O48 0.013(5) 0.043(7) 0.040(7) -0.016(5) -0.017(5) 0.010(5)
N31 0.045(8) 0.029(7) 0.061(10) -0.018(6) -0.030(7) 0.020(6)
N46 0.016(6) 0.047(8) 0.023(6) -0.016(5) -0.001(5) 0.000(5)
N49 0.023(7) 0.027(8) 0.032(9) -0.012(7) -0.001(6) 0.002(5)
C32 0.030(8) 0.042(9) 0.040(9) -0.012(7) -0.016(6) 0.004(6)
C33 0.033(9) 0.022(8) 0.017(7) -0.007(6) -0.006(6) 0.006(6)
C35 0.019(7) 0.025(7) 0.036(8) -0.011(6) -0.003(5) 0.000(5)
C36 0.034(9) 0.032(9) 0.035(10) -0.006(7) 0.006(7) 0.001(6)
C37 0.033(8) 0.045(10) 0.014(7) 0.007(7) -0.005(6) -0.009(7)
C38 0.033(9) 0.028(9) 0.054(11) -0.017(7) -0.008(7) 0.001(6)
C39 0.024(9) 0.055(12) 0.030(9) -0.009(8) 0.004(7) -0.008(8)
C42 0.021(8) 0.038(10) 0.031(10) -0.008(8) -0.012(7) 0.002(6)
C43 0.034(8) 0.037(8) 0.024(7) -0.005(6) -0.024(6) 0.010(6)
C44 0.013(7) 0.058(11) 0.023(9) -0.016(7) 0.008(6) -0.011(7)
C45 0.018(7) 0.028(9) 0.034(9) -0.008(7) 0.001(6) -0.003(6)
C47 0.022(8) 0.042(11) 0.044(12) 0.003(8) 0.000(7) -0.013(7)
C50 0.029(7) 0.015(7) 0.032(8) -0.003(5) -0.005(6) 0.000(5)
C51 0.012(6) 0.052(9) 0.030(8) -0.015(6) -0.007(5) 0.011(5)
C53 0.042(9) 0.010(7) 0.073(12) -0.005(6) 0.000(7) 0.004(5)
C54 0.024(9) 0.015(9) 0.036(11) -0.008(8) -0.008(7) 0.008(7)
C55 0.006(6) 0.046(9) 0.045(9) -0.016(6) -0.008(5) 0.006(5)

loop_
_atom_type_symbol
_atom_type_description
_atom_type_scat_dispersion_real
_atom_type_scat_dispersion_imag
_atom_type_scat_source
C C 0.0181 0.0091 'International Tables Vol C Tables 4.2.6.8 and 6.1.1.4'
H H 0.0000 0.0000 'International Tables Vol C Tables 4.2.6.8 and 6.1.1.4'
Br Br -0.6763 1.2805 'International Tables Vol C Tables 4.2.6.8 and 6.1.1.4'
N N 0.0311 0.0180 'International Tables Vol C Tables 4.2.6.8 and 6.1.1.4'
O O 0.0492 0.0322 'International Tables Vol C Tables 4.2.6.8 and 6.1.1.4'

loop_
_geom_angle_atom_site_label_1
_geom_angle_atom_site_label_2
_geom_angle_atom_site_label_3
_geom_angle
C5 O4 C3 105.4(11)
C9 O11 C12 122.4(13)
C9 N1 C2 132.9(14)
C9 N1 C8 126.7(14)
C2 N1 C8 99.0(12)
C17 N16 C6 120.7(14)
C17 N16 H16 119.6
C6 N16 H16 119.6
C20 N19 C17 128.0(15)
C20 N19 H19 116.0
C17 N19 H19 116.0
N1 C2 C3 84.9(13)
N1 C2 H2A 114.5
C3 C2 H2A 114.5
N1 C2 H2B 114.5
C3 C2 H2B 114.5
H2A C2 H2B 111.6
O4 C3 C7 106.0(14)
O4 C3 C8 110.9(13)
C7 C3 C8 124.0(14)
O4 C3 C2 109.9(13)
C7 C3 C2 117.0(15)
C8 C3 C2 87.8(12)
O4 C5 C6 104.3(11)
O4 C5 H5A 110.9
C6 C5 H5A 110.9
O4 C5 H5B 110.9
C6 C5 H5B 110.9
H5A C5 H5B 108.9
N16 C6 C5 112.0(13)
N16 C6 C7 112.9(13)
C5 C6 C7 102.1(11)
N16 C6 H6 109.9
C5 C6 H6 109.9
C7 C6 H6 109.9
C3 C7 C6 104.2(12)
C3 C7 H7A 110.9
C6 C7 H7A 110.9
C3 C7 H7B 110.9
C6 C7 H7B 110.9
H7A C7 H7B 108.9
N1 C8 C3 88.0(12)
N1 C8 H8A 114.0
C3 C8 H8A 114.0
N1 C8 H8B 114.0
C3 C8 H8B 114.0
H8A C8 H8B 111.2
O10 C9 N1 124.5(13)
O10 C9 O11 124.0(13)
N1 C9 O11 111.5(14)
O11 C12 C13 102.4(14)
O11 C12 C15 109.7(12)
C13 C12 C15 110.2(15)
O11 C12 C14 110.6(14)
C13 C12 C14 111.1(13)
C15 C12 C14 112.4(14)
C12 C13 H13A 109.5
C12 C13 H13B 109.5
H13A C13 H13B 109.5
C12 C13 H13C 109.5
H13A C13 H13C 109.5
H13B C13 H13C 109.5
C12 C14 H14A 109.5
C12 C14 H14B 109.5
H14A C14 H14B 109.5
C12 C14 H14C 109.5
H14A C14 H14C 109.5
H14B C14 H14C 109.5
C12 C15 H15A 109.5
C12 C15 H15B 109.5
H15A C15 H15B 109.5
C12 C15 H15C 109.5
H15A C15 H15C 109.5
H15B C15 H15C 109.5
O18 C17 N16 123.6(15)
O18 C17 N19 123.6(15)
N16 C17 N19 112.8(15)
N19 C20 C21 121.3(16)
N19 C20 C25 117.9(16)
C21 C20 C25 120.7(17)
C20 C21 C22 118.5(16)
C20 C21 H21 120.7
C22 C21 H21 120.8
C21 C22 C23 118.9(16)
C21 C22 H22 120.5
C23 C22 H22 120.5
C24 C23 C22 123.0(16)
C24 C23 Br26 117.6(13)
C22 C23 Br26 119.4(13)
C23 C24 C25 117.6(17)
C23 C24 H24 121.2
C25 C24 H24 121.2
C24 C25 C20 121.1(18)
C24 C25 H25 119.4
C20 C25 H25 119.4
C33 O34 C35 106.4(10)
C39 O41 C42 118.1(13)
C39 N31 C32 126.8(15)
C39 N31 C38 135.3(15)
C32 N31 C38 94.3(12)
C47 N46 C36 120.2(14)
C47 N46 H46 119.9
C36 N46 H46 119.9
C47 N49 C50 127.3(16)
C47 N49 H49 116.4
C50 N49 H49 116.4
N31 C32 C33 88.0(11)
N31 C32 H32A 114.0
C33 C32 H32A 114.0
N31 C32 H32B 114.0
C33 C32 H32B 114.0
H32A C32 H32B 111.2
O34 C33 C38 113.4(13)
O34 C33 C37 104.4(11)
C38 C33 C37 119.1(13)
O34 C33 C32 108.8(12)
C38 C33 C32 90.7(11)
C37 C33 C32 120.4(13)
O34 C35 C36 105.7(11)
O34 C35 H35A 110.6
C36 C35 H35A 110.6
O34 C35 H35B 110.6
C36 C35 H35B 110.6
H35A C35 H35B 108.7
N46 C36 C35 112.5(13)
N46 C36 C37 108.3(13)
C35 C36 C37 102.1(11)
N46 C36 H36 111.2
C35 C36 H36 111.2
C37 C36 H36 111.2
C33 C37 C36 105.3(11)
C33 C37 H37A 110.7
C36 C37 H37A 110.7
C33 C37 H37B 110.7
C36 C37 H37B 110.7
H37A C37 H37B 108.8
N31 C38 C33 86.8(13)
N31 C38 H38A 114.2
C33 C38 H38A 114.2
N31 C38 H38B 114.2
C33 C38 H38B 114.2
H38A C38 H38B 111.3
O40 C39 N31 123.9(16)
O40 C39 O41 126.4(14)
N31 C39 O41 109.1(16)
O41 C42 C45 111.3(14)
O41 C42 C44 109.0(12)
C45 C42 C44 113.4(15)
O41 C42 C43 101.7(13)
C45 C42 C43 109.3(13)
C44 C42 C43 111.4(15)
C42 C43 H43A 109.5
C42 C43 H43B 109.5
H43A C43 H43B 109.5
C42 C43 H43C 109.5
H43A C43 H43C 109.5
H43B C43 H43C 109.5
C42 C44 H44A 109.5
C42 C44 H44B 109.5
H44A C44 H44B 109.5
C42 C44 H44C 109.5
H44A C44 H44C 109.5
H44B C44 H44C 109.5
C42 C45 H45A 109.5
C42 C45 H45B 109.5
H45A C45 H45B 109.5
C42 C45 H45C 109.5
H45A C45 H45C 109.5
H45B C45 H45C 109.5
O48 C47 N46 121.8(17)
O48 C47 N49 122.6(18)
N46 C47 N49 115.5(17)
C55 C50 N49 127.6(16)
C55 C50 C51 117.0(17)
N49 C50 C51 115.4(15)
C52 C51 C50 121.4(16)
C52 C51 H51 119.3
C50 C51 H51 119.3
C51 C52 C53 119.5(17)
C51 C52 H52 120.3
C53 C52 H52 120.3
C52 C53 C54 120.0(18)
C52 C53 Br56 119.8(15)
C54 C53 Br56 120.2(13)
C55 C54 C53 120.1(15)
C55 C54 H54 120.0
C53 C54 H54 120.0
C54 C55 C50 122.0(15)
C54 C55 H55 119.0
C50 C55 H55 119.0

loop_
_geom_bond_atom_site_label_1
_geom_bond_atom_site_label_2
_geom_bond_distance
Br26 C23 1.926(16)
O4 C5 1.412(16)
O4 C3 1.423(17)
O10 C9 1.259(17)
O11 C9 1.346(18)
O11 C12 1.475(19)
O18 C17 1.21(2)
N1 C9 1.312(19)
N1 C2 1.45(2)
N1 C8 1.466(19)
N16 C17 1.37(2)
N16 C6 1.46(2)
N16 H16 1.0800
N19 C20 1.39(2)
N19 C17 1.41(2)
N19 H19 1.0800
C2 C3 1.65(2)
C2 H2A 1.0900
C2 H2B 1.0900
C3 C7 1.48(2)
C3 C8 1.55(2)
C5 C6 1.50(2)
C5 H5A 1.0900
C5 H5B 1.0900
C6 C7 1.56(2)
C6 H6 1.0900
C7 H7A 1.0900
C7 H7B 1.0900
C8 H8A 1.0900
C8 H8B 1.0900
C12 C13 1.50(3)
C12 C15 1.51(2)
C12 C14 1.55(2)
C13 H13A 1.0899
C13 H13B 1.0899
C13 H13C 1.0899
C14 H14A 1.0899
C14 H14B 1.0899
C14 H14C 1.0899
C15 H15A 1.0899
C15 H15B 1.0899
C15 H15C 1.0899
C20 C21 1.39(2)
C20 C25 1.41(3)
C21 C22 1.41(2)
C21 H21 1.0800
C22 C23 1.40(2)
C22 H22 1.0800
C23 C24 1.39(3)
C24 C25 1.38(3)
C24 H24 1.0800
C25 H25 1.0800
Br56 C53 1.89(2)
O34 C33 1.431(18)
O34 C35 1.436(15)
O40 C39 1.21(2)
O41 C39 1.39(2)
O41 C42 1.48(2)
O48 C47 1.29(2)
N31 C39 1.33(2)
N31 C32 1.466(19)
N31 C38 1.52(2)
N46 C47 1.34(2)
N46 C36 1.48(2)
N46 H46 1.0800
N49 C47 1.36(2)
N49 C50 1.41(2)
N49 H49 1.0800
C32 C33 1.54(2)
C32 H32A 1.0900
C32 H32B 1.0900
C33 C38 1.53(2)
C33 C37 1.53(2)
C35 C36 1.541(18)
C35 H35A 1.0900
C35 H35B 1.0900
C36 C37 1.57(2)
C36 H36 1.0900
C37 H37A 1.0900
C37 H37B 1.0900
C38 H38A 1.0900
C38 H38B 1.0900
C42 C45 1.50(2)
C42 C44 1.52(2)
C42 C43 1.55(2)
C43 H43A 1.0899
C43 H43B 1.0899
C43 H43C 1.0899
C44 H44A 1.0899
C44 H44B 1.0899
C44 H44C 1.0899
C45 H45A 1.0899
C45 H45B 1.0899
C45 H45C 1.0899
C50 C55 1.39(2)
C50 C51 1.41(2)
C51 C52 1.38(2)
C51 H51 1.0800
C52 C53 1.36(3)
C52 H52 1.0800
C53 C54 1.40(3)
C54 C55 1.35(2)
C54 H54 1.0800
C55 H55 1.0800

loop_
_geom_torsion_atom_site_label_1
_geom_torsion_atom_site_label_2
_geom_torsion_atom_site_label_3
_geom_torsion_atom_site_label_4
_geom_torsion
C9 N1 C2 C3 -171.2(18)
C8 N1 C2 C3 -4.6(12)
C5 O4 C3 C7 37.8(17)
C5 O4 C3 C8 174.9(13)
C5 O4 C3 C2 -89.6(15)
N1 C2 C3 O4 -107.2(15)
N1 C2 C3 C7 131.9(15)
N1 C2 C3 C8 4.3(11)
C3 O4 C5 C6 -43.7(15)
C17 N16 C6 C5 -118.1(15)
C17 N16 C6 C7 127.3(14)
O4 C5 C6 N16 -89.6(13)
O4 C5 C6 C7 31.4(14)
O4 C3 C7 C6 -16.4(18)
C8 C3 C7 C6 -146.4(14)
C2 C3 C7 C6 106.5(15)
N16 C6 C7 C3 111.5(16)
C5 C6 C7 C3 -8.9(16)
C9 N1 C8 C3 172.6(16)
C2 N1 C8 C3 4.9(13)
O4 C3 C8 N1 106.2(15)
C7 C3 C8 N1 -125.8(16)
C2 C3 C8 N1 -4.3(11)
C2 N1 C9 O10 172.7(15)
C8 N1 C9 O10 9(3)
C2 N1 C9 O11 -6(2)
C8 N1 C9 O11 -169.4(14)
C12 O11 C9 O10 5(2)
C12 O11 C9 N1 -176.0(13)
C9 O11 C12 C13 -179.1(13)
C9 O11 C12 C15 63.9(19)
C9 O11 C12 C14 -60.6(17)
C6 N16 C17 O18 -10(2)
C6 N16 C17 N19 172.0(13)
C20 N19 C17 O18 -1(3)
C20 N19 C17 N16 176.5(14)
C17 N19 C20 C21 -12(3)
C17 N19 C20 C25 167.5(16)
N19 C20 C21 C22 -177.5(15)
C25 C20 C21 C22 3(2)
C20 C21 C22 C23 -3(2)
C21 C22 C23 C24 1(2)
C21 C22 C23 Br26 179.6(11)
C22 C23 C24 C25 1(2)
Br26 C23 C24 C25 -177.6(12)
C23 C24 C25 C20 -1(2)
N19 C20 C25 C24 179.5(15)
C21 C20 C25 C24 -1(2)
C39 N31 C32 C33 -157.7(16)
C38 N31 C32 C33 3.4(13)
C35 O34 C33 C38 -91.8(13)
C35 O34 C33 C37 39.3(15)
C35 O34 C33 C32 169.0(11)
N31 C32 C33 O34 111.7(13)
N31 C32 C33 C38 -3.3(12)
N31 C32 C33 C37 -128.1(14)
C33 O34 C35 C36 -40.1(15)
C47 N46 C36 C35 -77.4(17)
C47 N46 C36 C37 170.6(12)
O34 C35 C36 N46 -92.4(14)
O34 C35 C36 C37 23.5(15)
O34 C33 C37 C36 -23.0(15)
C38 C33 C37 C36 104.7(15)
C32 C33 C37 C36 -145.3(14)
N46 C36 C37 C33 118.6(13)
C35 C36 C37 C33 -0.3(15)
C39 N31 C38 C33 155(2)
C32 N31 C38 C33 -3.4(13)
O34 C33 C38 N31 -107.6(13)
C37 C33 C38 N31 129.1(14)
C32 C33 C38 N31 3.2(12)
C32 N31 C39 O40 -6(3)
C38 N31 C39 O40 -158.2(18)
C32 N31 C39 O41 165.4(14)
C38 N31 C39 O41 13(3)
C42 O41 C39 O40 -21(2)
C42 O41 C39 N31 168.8(13)
C39 O41 C42 C45 70.0(17)
C39 O41 C42 C44 -55.9(18)
C39 O41 C42 C43 -173.7(13)
C36 N46 C47 O48 -1(2)
C36 N46 C47 N49 -176.9(13)
C50 N49 C47 O48 -6(3)
C50 N49 C47 N46 170.4(13)
C47 N49 C50 C55 20(3)
C47 N49 C50 C51 -162.9(15)
C55 C50 C51 C52 2(2)
N49 C50 C51 C52 -175.8(15)
C50 C51 C52 C53 -2(2)
C51 C52 C53 C54 -1(3)
C51 C52 C53 Br56 -179.7(12)
C52 C53 C54 C55 3(3)
Br56 C53 C54 C55 -178.2(13)
C53 C54 C55 C50 -3(3)
N49 C50 C55 C54 177.7(14)
C51 C50 C55 C54 0(3)
